data_1575245
loop_
_publ_author_name
'Kushwaha, Rajesh'
'Singh, Virendra'
'Koch, Biplob'
'Banerjee, Samya'

_publ_section_title
;
 A bexarotene-attached Re(I) tricarbonyl complex for NADH oxidation and
 ROS-mediated cancer phototherapy.
;
_journal_issue 68
_journal_name_full 'Chemical communications (Cambridge, England)'
_journal_page_first 12713
_journal_page_last 12716
_journal_paper_doi 10.1039/d5cc03374h
_journal_volume 61
_journal_year 2025
_chemical_formula_moiety 'C34 H21 N2 O5 Re'
_chemical_formula_sum 'C34 H21 N2 O5 Re'
_chemical_formula_weight 723.73
_chemical_name_systematic ReC34H21N2O5
_space_group_crystal_system monoclinic
_space_group_IT_number 14
_space_group_name_Hall '-P 2yn'
_space_group_name_H-M_alt 'P 1 21/n 1'
_atom_sites_solution_hydrogens geom
_atom_sites_solution_primary dual
_audit_creation_date 2025-06-07
_audit_creation_method
;
Olex2 1.3
(compiled 2020.11.12 svn.r5f609507 for OlexSys, GUI svn.r6408)
;
_audit_update_record
;
2025-06-10 deposited with the CCDC.	2025-07-29 downloaded from the CCDC.
;
_cell_angle_alpha 90
_cell_angle_beta 97.4900(10)
_cell_angle_gamma 90
_cell_formula_units_Z 4
_cell_length_a 9.99340(10)
_cell_length_b 14.89530(10)
_cell_length_c 18.55280(10)
_cell_measurement_reflns_used 34359
_cell_measurement_temperature 298
_cell_measurement_theta_max 67.9830
_cell_measurement_theta_min 2.4310
_cell_volume 2738.11(4)
_computing_cell_refinement 'CrysAlisPro 1.171.44.105a (Rigaku OD, 2025)'
_computing_data_collection 'CrysAlisPro 1.171.44.105a (Rigaku OD, 2025)'
_computing_data_reduction 'CrysAlisPro 1.171.44.105a (Rigaku OD, 2025)'
_computing_molecular_graphics 'Olex2 1.3 (Dolomanov et al., 2009)'
_computing_publication_material 'Olex2 1.3 (Dolomanov et al., 2009)'
_computing_structure_refinement 'SHELXL 2018/3 (Sheldrick, 2015)'
_computing_structure_solution 'SHELXT 2018/2 (Sheldrick, 2018)'
_diffrn_ambient_temperature 298
_diffrn_detector 'Image Plate'
_diffrn_detector_area_resol_mean 10.0000
_diffrn_detector_type 'Rigaku IP'
_diffrn_measured_fraction_theta_full 0.995
_diffrn_measured_fraction_theta_max 0.993
_diffrn_measurement_details
;
List of Runs (angles in degrees, time in seconds):

  # Type    Start    End  Width  t~exp~   \w     \q     \k     \f   Frames
#--------------------------------------------------------------------------
  1  \w    -94.00 -18.00   0.50    0.20    --  -40.83 135.00-179.00  152
  2  \w    -94.00 -18.00   0.50    0.20    --  -40.83 135.00   0.00  152
  3  \w     39.00  98.00   0.50    0.20    --   40.83-135.00 -65.00  118
  4  \w     39.00  98.00   0.50    0.20    --   40.83-135.00 114.00  118
  5  \w   -150.00 -66.00   0.50    0.60    --  -82.50-135.00 114.00  168
  6  \w    -94.00 -18.00   0.50    0.60    --  -82.50 135.00-179.00  152
  7  \w   -150.00 -66.00   0.50    0.60    --  -82.50-135.00 -65.00  168
  8  \w     39.00 120.00   0.50    0.60    --   96.04-135.00 -65.00  162
  9  \w     88.00 163.00   0.50    0.60    --   96.04 135.00   0.00  150
 10  \w     39.00 120.00   0.50    0.60    --   96.04-135.00 114.00  162
 11  \w     39.00 120.00   0.50    0.60    --   96.04-135.00 114.00  162
 12  \w     88.00 163.00   0.50    0.60    --   96.04 135.00-179.00  150
 13  \w   -109.00 -14.00   0.50    0.20    --  -40.83 -77.00 120.00  190
 14  \w    -78.00   4.00   0.50    0.20    --  -40.83 104.00-150.00  164
 15  \w    -28.00  31.00   0.50    0.20    --  -40.83  21.00-120.00  118
 16  \w    -24.00  35.00   0.50    0.20    --  -40.83  11.00 150.00  118
 17  \w   -107.00 -24.00   0.50    0.20    --  -40.83 -43.00 120.00  166
 18  \w   -109.00 -14.00   0.50    0.20    --  -40.83 -77.00 120.00  190
 19  \w    -28.00  31.00   0.50    0.20    --  -40.83  21.00  60.00  118
 20  \w    -61.00  26.00   0.50    0.20    --  -40.83  54.00-180.00  174
 21  \w    -28.00  31.00   0.50    0.20    --  -40.83  21.00 -90.00  118
 22  \w     22.00 113.00   0.50    0.20    --   40.83  21.00  30.00  182
 23  \w    -26.00  61.00   0.50    0.20    --   40.83 -54.00-120.00  174
 24  \w     18.00  78.00   0.50    0.20    --   40.83-104.00   0.00  120
 25  \w    -31.00  28.00   0.50    0.20    --   40.83 -21.00   0.00  118
 26  \w     22.00 113.00   0.50    0.20    --   40.83  21.00  30.00  182
 27  \w    -31.00  28.00   0.50    0.20    --   40.83 -21.00   0.00  118
 28  \w     18.00 109.00   0.50    0.20    --   40.83  65.00-180.00  182
 29  \w    -47.00 -15.00   0.50    0.60    --  -82.50  42.00 -30.00   64
 30  \w    -47.00 -15.00   0.50    0.60    --  -82.50  42.00  60.00   64
 31  \w    -47.00 -15.00   0.50    0.60    --  -82.50  42.00-180.00   64
 32  \w    -47.00 -15.00   0.50    0.60    --  -82.50  42.00  90.00   64
 33  \w    -47.00 -15.00   0.50    0.60    --  -82.50  42.00 -60.00   64
 34  \w    -47.00 -15.00   0.50    0.60    --  -82.50  42.00   0.00   64
 35  \w   -153.00 -68.00   0.50    0.60    --  -82.50 -25.00  60.00  170
 36  \w    -94.00 -18.00   0.50    0.60    --  -82.50 135.00   0.00  152
 37  \w    -47.00 -15.00   0.50    0.60    --  -82.50  42.00 150.00   64
 38  \w    -47.00 -15.00   0.50    0.60    --  -82.50  42.00  30.00   64
 39  \w    105.00 170.00   0.50    0.60    --   96.04  96.00 120.00  130
 40  \w     28.00  83.00   0.50    0.60    --   96.04 -68.00 150.00  110
 41  \w    105.00 170.00   0.50    0.60    --   96.04  96.00 -30.00  130
 42  \w     71.00 169.00   0.50    0.60    --   96.04  17.00 150.00  196
 43  \w     79.00 162.00   0.50    0.60    --   96.04  42.00-180.00  166
 44  \w     28.00  68.00   0.50    0.60    --   96.04 -59.00 120.00   80
 45  \w     82.00 164.00   0.50    0.60    --   96.04  33.00   0.00  164
 46  \w     79.00 162.00   0.50    0.60    --   96.04  42.00 -30.00  166
 47  \w     28.00  83.00   0.50    0.60    --   96.04 -68.00 -60.00  110
 48  \w    105.00 170.00   0.50    0.60    --   96.04  96.00   0.00  130
 49  \w     99.00 160.00   0.50    0.60    --   96.04 117.00-150.00  122
 50  \w     81.00 166.00   0.50    0.60    --   96.04  25.00 -60.00  170
 51  \w     29.00  57.00   0.50    0.60    --   96.04 -50.00  90.00   56
 52  \w     28.00  83.00   0.50    0.60    --   96.04 -68.00 -30.00  110
 53  \w     32.00 110.00   0.50    0.60    --   96.04-117.00 -60.00  156
 54  \w     28.00  68.00   0.50    0.60    --   96.04 -59.00   0.00   80
 55  \w     44.00 127.00   0.50    0.60    --   96.04-145.00  90.00  166
 56  \w     26.00 127.00   0.50    0.60    --   96.04 -87.00 -90.00  202
 57  \w     28.00  83.00   0.50    0.60    --   96.04 -68.00 -90.00  110
 58  \w     44.00 127.00   0.50    0.60    --   96.04-145.00-120.00  166
 59  \w     44.00 127.00   0.50    0.60    --   96.04-145.00-120.00  166
 60  \w     26.00 127.00   0.50    0.60    --   96.04 -87.00  60.00  202
 61  \w     79.00 162.00   0.50    0.60    --   96.04  42.00  30.00  166
 62  \w     27.00 105.00   0.50    0.60    --   96.04 -77.00  30.00  156
 63  \w     26.00 127.00   0.50    0.60    --   96.04 -87.00  60.00  202
 64  \w     79.00 162.00   0.50    0.60    --   96.04  42.00  30.00  166
 65  \w     74.00 163.00   0.50    0.60    --   96.04  59.00 -90.00  178
 66  \w     74.00 163.00   0.50    0.60    --   96.04  59.00 -90.00  178
 67  \w     71.00 169.00   0.50    0.60    --   96.04  17.00 150.00  196
 68  \w     81.00 164.00   0.50    0.60    --   96.04 145.00 -30.00  166
 69  \w     28.00  83.00   0.50    0.60    --   96.04 -68.00  90.00  110
 70  \w   -109.00 -14.00   0.50    0.20    --  -40.83 -77.00 -90.00  190
;
_diffrn_measurement_device 'four-circle diffractometer'
_diffrn_measurement_device_type 'Rigaku R-AXIS SPIDER IP'
_diffrn_measurement_method '\w scans'
_diffrn_orient_matrix_type 'CrysAlisPro convention (1999,Acta A55,543-557)'
_diffrn_orient_matrix_UB_11 0.0307430000
_diffrn_orient_matrix_UB_12 -0.0549265000
_diffrn_orient_matrix_UB_13 0.0705740000
_diffrn_orient_matrix_UB_21 0.0106021000
_diffrn_orient_matrix_UB_22 -0.0859845000
_diffrn_orient_matrix_UB_23 -0.0450905000
_diffrn_orient_matrix_UB_31 0.1520118000
_diffrn_orient_matrix_UB_32 0.0170955000
_diffrn_orient_matrix_UB_33 0.0000483000
_diffrn_radiation_monochromator graphite
_diffrn_radiation_probe x-ray
_diffrn_radiation_type 'Cu K\a'
_diffrn_radiation_wavelength 1.54184
_diffrn_reflns_av_R_equivalents 0.0446
_diffrn_reflns_av_unetI/netI 0.0186
_diffrn_reflns_Laue_measured_fraction_full 0.995
_diffrn_reflns_Laue_measured_fraction_max 0.993
_diffrn_reflns_limit_h_max 12
_diffrn_reflns_limit_h_min -7
_diffrn_reflns_limit_k_max 17
_diffrn_reflns_limit_k_min -17
_diffrn_reflns_limit_l_max 22
_diffrn_reflns_limit_l_min -22
_diffrn_reflns_number 50545
_diffrn_reflns_point_group_measured_fraction_full 0.995
_diffrn_reflns_point_group_measured_fraction_max 0.993
_diffrn_reflns_theta_full 67.684
_diffrn_reflns_theta_max 68.097
_diffrn_reflns_theta_min 3.819
_diffrn_source 'sealed X-ray tube'
_diffrn_source_target Mo
_diffrn_source_type 'PhotonJet (Cu) X-ray Source'
_exptl_absorpt_coefficient_mu 9.077
_exptl_absorpt_correction_T_max 1.00000
_exptl_absorpt_correction_T_min 0.13155
_exptl_absorpt_correction_type multi-scan
_exptl_absorpt_process_details
;
CrysAlisPro 1.171.44.105a (Rigaku Oxford Diffraction, 2025)
Empirical absorption correction using spherical harmonics,
implemented in SCALE3 ABSPACK scaling algorithm.
;
_exptl_crystal_colour 'metallic orangish yellow'
_exptl_crystal_colour_lustre metallic
_exptl_crystal_colour_modifier orangish
_exptl_crystal_colour_primary yellow
_exptl_crystal_density_diffrn 1.756
_exptl_crystal_description block
_exptl_crystal_F_000 1416
_exptl_crystal_preparation 'Vapour diffusion'
_exptl_crystal_recrystallization_method 'Solvent diffusion'
_exptl_crystal_size_max 0.3
_exptl_crystal_size_mid 0.2
_exptl_crystal_size_min 0.2
_refine_diff_density_max 1.652
_refine_diff_density_min -0.693
_refine_diff_density_rms 0.130
_refine_ls_extinction_coef 1.82
_refine_ls_extinction_method none
_refine_ls_goodness_of_fit_ref 1.150
_refine_ls_hydrogen_treatment constr
_refine_ls_matrix_type full
_refine_ls_number_parameters 379
_refine_ls_number_reflns 4953
_refine_ls_number_restraints 0
_refine_ls_restrained_S_all 1.150
_refine_ls_R_factor_all 0.0396
_refine_ls_R_factor_gt 0.0376
_refine_ls_shift/su_max 0.001
_refine_ls_shift/su_mean 0.000
_refine_ls_structure_factor_coef Fsqd
_refine_ls_weighting_details 'w=1/[\s^2^(Fo^2^)+(0.0317P)^2^+24.3795P] where P=(Fo^2^+2Fc^2^)/3'
_refine_ls_weighting_scheme calc
_refine_ls_wR_factor_gt 0.1181
_refine_ls_wR_factor_ref 0.1189
_reflns_Friedel_coverage 0.000
_reflns_number_gt 4603
_reflns_number_total 4953
_reflns_threshold_expression 'I > 2\s(I)'
_cod_data_source_file d5cc03374h2.cif
_cod_data_source_block Re1
_cod_depositor_comments 'Adding full bibliography for 1575245.cif.'
_cod_database_code 1575245
_shelx_shelxl_version_number 2018/3
_chemical_oxdiff_formula 'C H N O Re'
_shelx_space_group_comment
;
The symmetry employed for this shelxl refinement is uniquely defined
by the following loop, which should always be used as a source of
symmetry information in preference to the above space-group names.
They are only intended as comments.
;
_shelx_estimated_absorpt_t_max 0.264
_shelx_estimated_absorpt_t_min 0.172
_diffrn_oxdiff_digest_od_ed
;

;
_reflns_odcompleteness_completeness 100.00
_reflns_odcompleteness_iscentric 1
_reflns_odcompleteness_theta 66.97
_olex2_refinement_description
;
1.a Aromatic/amide H refined with riding coordinates:
 C009(H009), C00A(H00A), C00J(H00J), C00K(H00K), C00N(H00N), C00O(H00O),
 C00P(H00P), C00Q(H00Q), C00R(H00R), C00T(H00T), C00U(H00U), C00V(H00V),
 C00X(H00X), C00Y(H00Y), C00Z(H00Z), C011(H011), C012(H012), C013(H013),
 C014(H014), C015(H015), C016(H016)
;
_olex2_submission_original_sample_id Re1
_olex2_submission_special_instructions 'No special instructions were received'
_oxdiff_exptl_absorpt_empirical_details
;
Empirical correction (ABSPACK) includes:
- Absorption correction using spherical harmonics
- Frame scaling
;
_oxdiff_exptl_absorpt_empirical_full_max 5.711
_oxdiff_exptl_absorpt_empirical_full_min 0.727

loop_
_space_group_symop_operation_xyz
'x, y, z'
'-x+1/2, y+1/2, -z+1/2'
'-x, -y, -z'
'x-1/2, -y-1/2, z-1/2'

loop_
_atom_site_label
_atom_site_type_symbol
_atom_site_fract_x
_atom_site_fract_y
_atom_site_fract_z
_atom_site_U_iso_or_equiv
_atom_site_adp_type
_atom_site_occupancy
_atom_site_site_symmetry_order
_atom_site_calc_flag
_atom_site_refinement_flags_posn
_atom_site_refinement_flags_adp
_atom_site_refinement_flags_occupancy
_atom_site_disorder_assembly
_atom_site_disorder_group
Re01 Re 0.89151(3) 0.51994(2) 0.77848(2) 0.04010(12) Uani 1 1 d . . . . .
N002 N 0.7391(6) 0.4613(4) 0.6965(3) 0.0368(13) Uani 1 1 d . . . . .
O003 O 0.9689(5) 0.3867(3) 0.7855(3) 0.0452(12) Uani 1 1 d . . . . .
N004 N 0.7429(6) 0.4598(4) 0.8399(3) 0.0375(13) Uani 1 1 d . . . . .
O005 O 0.7683(7) 0.7078(4) 0.7726(4) 0.0709(18) Uani 1 1 d . . . . .
O006 O 1.0701(6) 0.5971(5) 0.6713(4) 0.075(2) Uani 1 1 d . . . . .
O007 O 1.0840(6) 0.5911(5) 0.9071(4) 0.0733(19) Uani 1 1 d . . . . .
C008 C 0.6334(7) 0.4194(5) 0.7224(4) 0.0355(15) Uani 1 1 d . . . . .
C009 C 0.4281(7) 0.3316(5) 0.7839(4) 0.0404(16) Uani 1 1 d . . . . .
H009 H 0.361997 0.299731 0.803965 0.048 Uiso 1 1 calc R U . . .
C00A C 0.4102(9) 0.3247(6) 0.4844(4) 0.0495(19) Uani 1 1 d . . . . .
H00A H 0.495117 0.309181 0.472970 0.059 Uiso 1 1 calc R U . . .
C00B C 0.6358(7) 0.4183(5) 0.7997(4) 0.0349(14) Uani 1 1 d . . . . .
C00C C 0.5287(7) 0.3795(5) 0.8309(4) 0.0369(15) Uani 1 1 d . . . . .
C00D C 0.5209(7) 0.3922(5) 0.6012(4) 0.0378(15) Uani 1 1 d . . . . .
C00E C 0.4120(7) 0.3627(5) 0.9448(4) 0.0389(15) Uani 1 1 d . . . . .
C00F C 0.3990(8) 0.3687(5) 0.5497(4) 0.0407(16) Uani 1 1 d . . . . .
C00G C 0.5253(7) 0.3809(5) 0.6773(4) 0.0362(15) Uani 1 1 d . . . . .
C00H C 1.0143(8) 0.5629(6) 0.8585(5) 0.0486(18) Uani 1 1 d . . . . .
C00I C 0.8117(8) 0.6365(6) 0.7747(5) 0.0492(19) Uani 1 1 d . . . . .
C00J C 0.6393(8) 0.4286(5) 0.9457(4) 0.0455(17) Uani 1 1 d . . . . .
H00J H 0.643900 0.433343 0.995961 0.055 Uiso 1 1 calc R U . . .
C00K C 0.4272(8) 0.3317(5) 0.7114(4) 0.0414(16) Uani 1 1 d . . . . .
H00K H 0.361272 0.299016 0.682635 0.050 Uiso 1 1 calc R U . . .
O00L O 1.0374(9) 0.3871(5) 0.6756(4) 0.086(2) Uani 1 1 d . . . . .
C00M C 0.5278(7) 0.3895(5) 0.9070(4) 0.0369(15) Uani 1 1 d . . . . .
C00N C 1.0506(9) 0.2083(6) 0.8078(4) 0.053(2) Uani 1 1 d . . . . .
H00N H 1.018983 0.238677 0.845994 0.064 Uiso 1 1 calc R U . . .
C00O C 0.7395(8) 0.4631(5) 0.6246(4) 0.0451(17) Uani 1 1 d . . . . .
H00O H 0.814317 0.486296 0.605996 0.054 Uiso 1 1 calc R U . . .
C00P C 0.7455(8) 0.4613(5) 0.9116(4) 0.0454(18) Uani 1 1 d . . . . .
H00P H 0.820771 0.485065 0.940001 0.055 Uiso 1 1 calc R U . . .
C00Q C 0.2790(8) 0.3827(5) 0.9168(4) 0.0477(18) Uani 1 1 d . . . . .
H00Q H 0.260188 0.410073 0.871604 0.057 Uiso 1 1 calc R U . . .
C00R C 1.1317(9) 0.0743(6) 0.7596(6) 0.063(2) Uani 1 1 d . . . . .
H00R H 1.154145 0.013830 0.764790 0.075 Uiso 1 1 calc R U . . .
C00S C 1.0632(7) 0.2541(5) 0.7444(4) 0.0413(16) Uani 1 1 d . . . . .
C00T C 0.1585(8) 0.3737(6) 0.5153(5) 0.055(2) Uani 1 1 d . . . . .
H00T H 0.073548 0.391348 0.525198 0.066 Uiso 1 1 calc R U . . .
C00U C 0.6310(8) 0.4311(5) 0.5766(4) 0.0440(17) Uani 1 1 d . . . . .
H00U H 0.633175 0.436221 0.526773 0.053 Uiso 1 1 calc R U . . .
C00V C 0.1753(8) 0.3618(6) 0.9564(5) 0.0517(19) Uani 1 1 d . . . . .
H00V H 0.087113 0.377058 0.938120 0.062 Uiso 1 1 calc R U . . .
C00W C 1.0085(8) 0.5656(6) 0.7123(5) 0.053(2) Uani 1 1 d . . . . .
C00X C 0.2005(9) 0.3186(6) 1.0229(5) 0.058(2) Uani 1 1 d . . . . .
H00X H 0.129861 0.304306 1.048814 0.069 Uiso 1 1 calc R U . . .
C00Y C 1.1132(8) 0.2071(6) 0.6885(4) 0.0487(19) Uani 1 1 d . . . . .
H00Y H 1.123977 0.236544 0.645455 0.058 Uiso 1 1 calc R U . . .
C00Z C 0.2708(8) 0.3933(6) 0.5640(4) 0.0474(18) Uani 1 1 d . . . . .
H00Z H 0.260859 0.423187 0.606984 0.057 Uiso 1 1 calc R U . . .
C010 C 1.0229(8) 0.3499(5) 0.7330(4) 0.0476(18) Uani 1 1 d . . . . .
C011 C 0.2975(10) 0.3039(6) 0.4368(4) 0.060(2) Uani 1 1 d . . . . .
H011 H 0.306564 0.273231 0.394016 0.072 Uiso 1 1 calc R U . . .
C012 C 0.4359(9) 0.3191(6) 1.0117(4) 0.0513(19) Uani 1 1 d . . . . .
H012 H 0.523939 0.304691 1.030815 0.062 Uiso 1 1 calc R U . . .
C013 C 0.1715(10) 0.3282(6) 0.4518(5) 0.059(2) Uani 1 1 d . . . . .
H013 H 0.095344 0.314060 0.419426 0.071 Uiso 1 1 calc R U . . .
C014 C 1.1469(9) 0.1176(6) 0.6965(5) 0.056(2) Uani 1 1 d . . . . .
H014 H 1.179860 0.086788 0.658859 0.068 Uiso 1 1 calc R U . . .
C015 C 1.0836(11) 0.1191(6) 0.8160(5) 0.064(2) Uani 1 1 d . . . . .
H015 H 1.073590 0.089217 0.858952 0.077 Uiso 1 1 calc R U . . .
C016 C 0.3311(10) 0.2971(7) 1.0500(5) 0.061(2) Uani 1 1 d . . . . .
H016 H 0.348877 0.267601 1.094436 0.073 Uiso 1 1 calc R U . . .

loop_
_atom_site_aniso_label
_atom_site_aniso_U_11
_atom_site_aniso_U_22
_atom_site_aniso_U_33
_atom_site_aniso_U_23
_atom_site_aniso_U_13
_atom_site_aniso_U_12
Re01 0.03381(19) 0.0409(2) 0.0449(2) 0.00031(14) 0.00249(13) -0.00313(13)
N002 0.039(3) 0.035(3) 0.036(3) 0.001(2) 0.005(2) -0.006(2)
O003 0.051(3) 0.042(3) 0.043(3) 0.001(2) 0.010(2) 0.003(2)
N004 0.039(3) 0.036(3) 0.036(3) -0.003(2) 0.003(2) -0.005(2)
O005 0.062(4) 0.046(4) 0.103(5) -0.001(3) 0.002(4) 0.009(3)
O006 0.049(4) 0.097(5) 0.082(5) 0.027(4) 0.015(3) -0.013(3)
O007 0.056(4) 0.091(5) 0.067(4) -0.016(4) -0.016(3) -0.009(3)
C008 0.037(4) 0.034(3) 0.036(3) 0.002(3) 0.007(3) 0.001(3)
C009 0.043(4) 0.043(4) 0.035(4) 0.002(3) 0.006(3) -0.010(3)
C00A 0.055(5) 0.057(5) 0.035(4) -0.002(3) 0.002(3) 0.004(4)
C00B 0.032(3) 0.035(4) 0.036(3) -0.002(3) 0.000(3) -0.001(3)
C00C 0.041(4) 0.034(4) 0.035(3) 0.002(3) 0.005(3) 0.000(3)
C00D 0.043(4) 0.037(4) 0.033(3) -0.002(3) 0.003(3) -0.001(3)
C00E 0.042(4) 0.040(4) 0.034(3) -0.002(3) 0.004(3) -0.001(3)
C00F 0.046(4) 0.041(4) 0.034(4) 0.002(3) 0.001(3) -0.005(3)
C00G 0.039(4) 0.034(3) 0.036(3) 0.000(3) 0.005(3) -0.003(3)
C00H 0.037(4) 0.050(5) 0.060(5) 0.001(4) 0.010(4) -0.003(3)
C00I 0.042(4) 0.045(5) 0.059(5) 0.001(4) 0.002(4) -0.010(4)
C00J 0.047(4) 0.054(5) 0.034(4) -0.004(3) 0.002(3) -0.003(4)
C00K 0.046(4) 0.042(4) 0.035(4) -0.002(3) -0.001(3) -0.009(3)
O00L 0.134(7) 0.070(4) 0.064(4) 0.019(4) 0.049(4) 0.032(4)
C00M 0.040(4) 0.036(4) 0.035(3) 0.000(3) 0.003(3) 0.002(3)
C00N 0.065(5) 0.053(5) 0.044(4) -0.001(4) 0.014(4) 0.000(4)
C00O 0.037(4) 0.056(5) 0.043(4) 0.005(3) 0.011(3) 0.000(3)
C00P 0.038(4) 0.058(5) 0.039(4) -0.006(3) -0.002(3) 0.000(3)
C00Q 0.051(5) 0.049(4) 0.043(4) -0.003(3) 0.004(3) -0.001(4)
C00R 0.057(5) 0.042(5) 0.088(7) -0.006(5) 0.004(5) -0.004(4)
C00S 0.032(4) 0.049(4) 0.043(4) -0.004(3) 0.004(3) -0.004(3)
C00T 0.044(5) 0.066(6) 0.055(5) 0.013(4) 0.003(4) -0.007(4)
C00U 0.048(4) 0.051(4) 0.034(4) 0.006(3) 0.008(3) -0.002(3)
C00V 0.043(4) 0.051(5) 0.061(5) -0.008(4) 0.008(4) -0.005(4)
C00W 0.040(4) 0.055(5) 0.060(5) 0.009(4) -0.003(4) -0.007(4)
C00X 0.064(6) 0.056(5) 0.057(5) -0.010(4) 0.026(4) -0.014(4)
C00Y 0.043(4) 0.058(5) 0.045(4) -0.004(4) 0.005(3) -0.004(4)
C00Z 0.050(5) 0.054(5) 0.038(4) 0.001(3) 0.005(3) -0.005(4)
C010 0.047(4) 0.049(5) 0.048(4) 0.000(4) 0.012(4) 0.005(4)
C011 0.075(6) 0.066(6) 0.037(4) -0.004(4) -0.002(4) -0.006(5)
C012 0.053(5) 0.065(5) 0.037(4) 0.005(4) 0.007(3) 0.008(4)
C013 0.062(6) 0.062(5) 0.048(5) 0.010(4) -0.011(4) -0.016(4)
C014 0.053(5) 0.055(5) 0.062(5) -0.019(4) 0.012(4) -0.001(4)
C015 0.091(7) 0.046(5) 0.056(5) 0.009(4) 0.013(5) 0.004(5)
C016 0.069(6) 0.074(6) 0.041(4) 0.005(4) 0.016(4) -0.003(5)

loop_
_atom_type_symbol
_atom_type_description
_atom_type_scat_dispersion_real
_atom_type_scat_dispersion_imag
_atom_type_scat_source
C C 0.0181 0.0091 'International Tables Vol C Tables 4.2.6.8 and 6.1.1.4'
H H 0.0000 0.0000 'International Tables Vol C Tables 4.2.6.8 and 6.1.1.4'
N N 0.0311 0.0180 'International Tables Vol C Tables 4.2.6.8 and 6.1.1.4'
O O 0.0492 0.0322 'International Tables Vol C Tables 4.2.6.8 and 6.1.1.4'
Re Re -5.2083 5.8923 'International Tables Vol C Tables 4.2.6.8 and 6.1.1.4'

loop_
_geom_angle_atom_site_label_1
_geom_angle_atom_site_label_2
_geom_angle_atom_site_label_3
_geom_angle
_geom_angle_site_symmetry_1
_geom_angle_site_symmetry_3
_geom_angle_publ_flag
O003 Re01 N002 83.4(2) . . ?
O003 Re01 N004 81.5(2) . . ?
N004 Re01 N002 74.9(2) . . ?
C00H Re01 N002 173.0(3) . . ?
C00H Re01 O003 94.2(3) . . ?
C00H Re01 N004 98.3(3) . . ?
C00H Re01 C00W 89.7(3) . . ?
C00I Re01 N002 95.0(3) . . ?
C00I Re01 O003 176.2(3) . . ?
C00I Re01 N004 94.8(3) . . ?
C00I Re01 C00H 87.0(3) . . ?
C00I Re01 C00W 86.6(4) . . ?
C00W Re01 N002 97.1(3) . . ?
C00W Re01 O003 97.0(3) . . ?
C00W Re01 N004 171.9(3) . . ?
C008 N002 Re01 115.9(4) . . ?
C00O N002 Re01 126.4(5) . . ?
C00O N002 C008 117.7(6) . . ?
C010 O003 Re01 122.2(5) . . ?
C00B N004 Re01 116.0(4) . . ?
C00P N004 Re01 126.2(5) . . ?
C00P N004 C00B 117.8(6) . . ?
N002 C008 C00B 116.5(6) . . ?
N002 C008 C00G 123.2(6) . . ?
C00G C008 C00B 120.3(6) . . ?
C00C C009 H009 119.3 . . ?
C00K C009 H009 119.3 . . ?
C00K C009 C00C 121.5(7) . . ?
C00F C00A H00A 119.6 . . ?
C011 C00A H00A 119.6 . . ?
C011 C00A C00F 120.8(8) . . ?
N004 C00B C008 116.8(6) . . ?
N004 C00B C00C 122.9(6) . . ?
C00C C00B C008 120.3(6) . . ?
C00B C00C C009 117.7(6) . . ?
C00B C00C C00M 118.1(6) . . ?
C00M C00C C009 124.2(6) . . ?
C00G C00D C00F 121.9(6) . . ?
C00U C00D C00F 120.6(6) . . ?
C00U C00D C00G 117.4(6) . . ?
C00Q C00E C00M 122.0(7) . . ?
C012 C00E C00M 119.5(7) . . ?
C012 C00E C00Q 118.4(7) . . ?
C00A C00F C00D 121.1(7) . . ?
C00Z C00F C00A 118.0(7) . . ?
C00Z C00F C00D 120.8(7) . . ?
C008 C00G C00D 117.9(6) . . ?
C008 C00G C00K 117.6(6) . . ?
C00D C00G C00K 124.5(6) . . ?
O007 C00H Re01 177.2(8) . . ?
O005 C00I Re01 177.5(7) . . ?
C00M C00J H00J 119.2 . . ?
C00M C00J C00P 121.6(7) . . ?
C00P C00J H00J 119.2 . . ?
C009 C00K C00G 121.8(7) . . ?
C009 C00K H00K 119.1 . . ?
C00G C00K H00K 119.1 . . ?
C00C C00M C00E 123.3(6) . . ?
C00J C00M C00C 117.0(7) . . ?
C00J C00M C00E 119.7(6) . . ?
C00S C00N H00N 119.2 . . ?
C015 C00N H00N 119.2 . . ?
C015 C00N C00S 121.7(8) . . ?
N002 C00O H00O 119.1 . . ?
N002 C00O C00U 121.9(7) . . ?
C00U C00O H00O 119.1 . . ?
N004 C00P C00J 122.2(7) . . ?
N004 C00P H00P 118.9 . . ?
C00J C00P H00P 118.9 . . ?
C00E C00Q H00Q 120.0 . . ?
C00V C00Q C00E 119.9(8) . . ?
C00V C00Q H00Q 120.0 . . ?
C014 C00R H00R 119.6 . . ?
C014 C00R C015 120.8(8) . . ?
C015 C00R H00R 119.6 . . ?
C00N C00S C00Y 117.8(8) . . ?
C00N C00S C010 122.7(7) . . ?
C00Y C00S C010 119.5(7) . . ?
C00Z C00T H00T 119.8 . . ?
C00Z C00T C013 120.4(8) . . ?
C013 C00T H00T 119.8 . . ?
C00D C00U C00O 121.4(7) . . ?
C00D C00U H00U 119.3 . . ?
C00O C00U H00U 119.3 . . ?
C00Q C00V H00V 119.5 . . ?
C00Q C00V C00X 121.0(8) . . ?
C00X C00V H00V 119.5 . . ?
O006 C00W Re01 174.8(8) . . ?
C00V C00X H00X 120.3 . . ?
C016 C00X C00V 119.3(8) . . ?
C016 C00X H00X 120.3 . . ?
C00S C00Y H00Y 119.6 . . ?
C014 C00Y C00S 120.8(8) . . ?
C014 C00Y H00Y 119.6 . . ?
C00F C00Z H00Z 119.6 . . ?
C00T C00Z C00F 120.7(8) . . ?
C00T C00Z H00Z 119.6 . . ?
O003 C010 C00S 115.5(7) . . ?
O00L C010 O003 124.8(8) . . ?
O00L C010 C00S 119.6(7) . . ?
C00A C011 H011 119.8 . . ?
C00A C011 C013 120.5(8) . . ?
C013 C011 H011 119.8 . . ?
C00E C012 H012 119.5 . . ?
C016 C012 C00E 121.1(8) . . ?
C016 C012 H012 119.5 . . ?
C00T C013 H013 120.2 . . ?
C011 C013 C00T 119.6(8) . . ?
C011 C013 H013 120.2 . . ?
C00R C014 C00Y 119.7(8) . . ?
C00R C014 H014 120.1 . . ?
C00Y C014 H014 120.1 . . ?
C00N C015 C00R 119.2(9) . . ?
C00N C015 H015 120.4 . . ?
C00R C015 H015 120.4 . . ?
C00X C016 C012 120.2(8) . . ?
C00X C016 H016 119.9 . . ?
C012 C016 H016 119.9 . . ?

loop_
_geom_bond_atom_site_label_1
_geom_bond_atom_site_label_2
_geom_bond_distance
_geom_bond_site_symmetry_2
_geom_bond_publ_flag
Re01 N002 2.189(6) . ?
Re01 O003 2.128(5) . ?
Re01 N004 2.180(6) . ?
Re01 C00H 1.909(9) . ?
Re01 C00I 1.907(9) . ?
Re01 C00W 1.927(9) . ?
N002 C008 1.367(9) . ?
N002 C00O 1.334(9) . ?
O003 C010 1.295(9) . ?
N004 C00B 1.370(8) . ?
N004 C00P 1.327(9) . ?
O005 C00I 1.146(10) . ?
O006 C00W 1.140(10) . ?
O007 C00H 1.145(10) . ?
C008 C00B 1.430(9) . ?
C008 C00G 1.401(9) . ?
C009 H009 0.9300 . ?
C009 C00C 1.433(10) . ?
C009 C00K 1.343(10) . ?
C00A H00A 0.9300 . ?
C00A C00F 1.394(10) . ?
C00A C011 1.373(12) . ?
C00B C00C 1.406(10) . ?
C00C C00M 1.419(9) . ?
C00D C00F 1.489(10) . ?
C00D C00G 1.417(9) . ?
C00D C00U 1.373(10) . ?
C00E C00M 1.485(10) . ?
C00E C00Q 1.394(11) . ?
C00E C012 1.392(10) . ?
C00F C00Z 1.391(11) . ?
C00G C00K 1.435(10) . ?
C00J H00J 0.9300 . ?
C00J C00M 1.374(10) . ?
C00J C00P 1.393(11) . ?
C00K H00K 0.9300 . ?
O00L C010 1.226(10) . ?
C00N H00N 0.9300 . ?
C00N C00S 1.380(11) . ?
C00N C015 1.373(12) . ?
C00O H00O 0.9300 . ?
C00O C00U 1.395(11) . ?
C00P H00P 0.9300 . ?
C00Q H00Q 0.9300 . ?
C00Q C00V 1.381(11) . ?
C00R H00R 0.9300 . ?
C00R C014 1.363(13) . ?
C00R C015 1.378(13) . ?
C00S C00Y 1.395(11) . ?
C00S C010 1.490(11) . ?
C00T H00T 0.9300 . ?
C00T C00Z 1.378(11) . ?
C00T C013 1.379(13) . ?
C00U H00U 0.9300 . ?
C00V H00V 0.9300 . ?
C00V C00X 1.384(12) . ?
C00X H00X 0.9300 . ?
C00X C016 1.374(13) . ?
C00Y H00Y 0.9300 . ?
C00Y C014 1.379(12) . ?
C00Z H00Z 0.9300 . ?
C011 H011 0.9300 . ?
C011 C013 1.374(13) . ?
C012 H012 0.9300 . ?
C012 C016 1.381(12) . ?
C013 H013 0.9300 . ?
C014 H014 0.9300 . ?
C015 H015 0.9300 . ?
C016 H016 0.9300 . ?

loop_
_geom_torsion_atom_site_label_1
_geom_torsion_atom_site_label_2
_geom_torsion_atom_site_label_3
_geom_torsion_atom_site_label_4
_geom_torsion
_geom_torsion_site_symmetry_1
_geom_torsion_site_symmetry_2
_geom_torsion_site_symmetry_3
_geom_torsion_site_symmetry_4
_geom_torsion_publ_flag
Re01 N002 C008 C00B -0.4(8) . . . . ?
Re01 N002 C008 C00G 177.9(5) . . . . ?
Re01 N002 C00O C00U -173.8(6) . . . . ?
Re01 O003 C010 O00L 1.4(12) . . . . ?
Re01 O003 C010 C00S -175.8(5) . . . . ?
Re01 N004 C00B C008 -0.2(8) . . . . ?
Re01 N004 C00B C00C -177.4(5) . . . . ?
Re01 N004 C00P C00J 173.6(6) . . . . ?
N002 C008 C00B N004 0.4(9) . . . . ?
N002 C008 C00B C00C 177.7(6) . . . . ?
N002 C008 C00G C00D -4.9(10) . . . . ?
N002 C008 C00G C00K 174.4(6) . . . . ?
N002 C00O C00U C00D -3.2(12) . . . . ?
N004 C00B C00C C009 -174.9(6) . . . . ?
N004 C00B C00C C00M 4.4(10) . . . . ?
C008 N002 C00O C00U 5.9(11) . . . . ?
C008 C00B C00C C009 8.0(10) . . . . ?
C008 C00B C00C C00M -172.7(6) . . . . ?
C008 C00G C00K C009 8.3(11) . . . . ?
C009 C00C C00M C00E -9.2(11) . . . . ?
C009 C00C C00M C00J 172.8(7) . . . . ?
C00A C00F C00Z C00T 0.6(12) . . . . ?
C00A C011 C013 C00T 0.0(14) . . . . ?
C00B N004 C00P C00J -4.9(11) . . . . ?
C00B C008 C00G C00D 173.4(6) . . . . ?
C00B C008 C00G C00K -7.3(10) . . . . ?
C00B C00C C00M C00E 171.5(6) . . . . ?
C00B C00C C00M C00J -6.5(10) . . . . ?
C00C C009 C00K C00G -1.1(12) . . . . ?
C00D C00F C00Z C00T 178.1(7) . . . . ?
C00D C00G C00K C009 -172.4(7) . . . . ?
C00E C00Q C00V C00X -2.0(12) . . . . ?
C00E C012 C016 C00X -0.5(14) . . . . ?
C00F C00A C011 C013 1.6(14) . . . . ?
C00F C00D C00G C008 -168.7(7) . . . . ?
C00F C00D C00G C00K 12.1(11) . . . . ?
C00F C00D C00U C00O 172.5(7) . . . . ?
C00G C008 C00B N004 -178.0(6) . . . . ?
C00G C008 C00B C00C -0.7(10) . . . . ?
C00G C00D C00F C00A -138.1(8) . . . . ?
C00G C00D C00F C00Z 44.5(10) . . . . ?
C00G C00D C00U C00O -3.7(11) . . . . ?
C00K C009 C00C C00B -7.1(11) . . . . ?
C00K C009 C00C C00M 173.5(7) . . . . ?
C00M C00E C00Q C00V -175.5(7) . . . . ?
C00M C00E C012 C016 176.8(8) . . . . ?
C00M C00J C00P N004 2.7(13) . . . . ?
C00N C00S C00Y C014 0.9(12) . . . . ?
C00N C00S C010 O003 -3.1(11) . . . . ?
C00N C00S C010 O00L 179.5(9) . . . . ?
C00O N002 C008 C00B 179.8(6) . . . . ?
C00O N002 C008 C00G -1.8(10) . . . . ?
C00P N004 C00B C008 178.5(7) . . . . ?
C00P N004 C00B C00C 1.3(10) . . . . ?
C00P C00J C00M C00C 3.3(11) . . . . ?
C00P C00J C00M C00E -174.8(7) . . . . ?
C00Q C00E C00M C00C -44.2(11) . . . . ?
C00Q C00E C00M C00J 133.8(8) . . . . ?
C00Q C00E C012 C016 -0.7(12) . . . . ?
C00Q C00V C00X C016 0.7(13) . . . . ?
C00S C00N C015 C00R 0.6(15) . . . . ?
C00S C00Y C014 C00R -0.2(13) . . . . ?
C00U C00D C00F C00A 45.9(11) . . . . ?
C00U C00D C00F C00Z -131.5(8) . . . . ?
C00U C00D C00G C008 7.4(10) . . . . ?
C00U C00D C00G C00K -171.8(7) . . . . ?
C00V C00X C016 C012 0.6(14) . . . . ?
C00Y C00S C010 O003 175.4(7) . . . . ?
C00Y C00S C010 O00L -2.0(12) . . . . ?
C00Z C00T C013 C011 -1.3(13) . . . . ?
C010 C00S C00Y C014 -177.7(7) . . . . ?
C011 C00A C00F C00D -179.4(8) . . . . ?
C011 C00A C00F C00Z -1.9(12) . . . . ?
C012 C00E C00M C00C 138.4(8) . . . . ?
C012 C00E C00M C00J -43.7(10) . . . . ?
C012 C00E C00Q C00V 2.0(12) . . . . ?
C013 C00T C00Z C00F 1.0(13) . . . . ?
C014 C00R C015 C00N 0.1(15) . . . . ?
C015 C00N C00S C00Y -1.1(13) . . . . ?
C015 C00N C00S C010 177.4(8) . . . . ?
C015 C00R C014 C00Y -0.3(14) . . . . ?
